data_4075809
loop_
_publ_author_name
'Steffen, Andreas'
'Sladek, Marianna I.'
'Braun, Thomas'
'Neumann, Beate'
'Stammler, Hans-Georg'

_publ_section_title
;
 Catalytic C&#x2212;C Coupling Reactions at Nickel by C&#x2212;F
 Activation of a Pyrimidine in the Presence of a C&#x2212;Cl Bond:&#x00A0;
 The Crucial Role of Highly Reactive Fluoro Complexes
;
_journal_issue 16
_journal_name_full Organometallics
_journal_page_first 4057
_journal_paper_doi 10.1021/om050080l
_journal_volume 24
_journal_year 2005
_chemical_formula_moiety 'C40 H30 Cl F3 N2 P2 Pd'
_chemical_formula_sum 'C40 H30 Cl F3 N2 P2 Pd'
_chemical_formula_weight 799.45
_chemical_name_systematic ?
_space_group_IT_number 14
_symmetry_cell_setting monoclinic
_symmetry_space_group_name_Hall '-P 2ybc'
_symmetry_space_group_name_H-M 'P 1 21/c 1'
_atom_sites_solution_hydrogens geom
_atom_sites_solution_primary direct
_atom_sites_solution_secondary difmap
_audit_creation_method SHELXL-97
_cell_angle_alpha 90.00
_cell_angle_beta 110.9950(6)
_cell_angle_gamma 90.00
_cell_formula_units_Z 4
_cell_length_a 15.85800(10)
_cell_length_b 11.67700(10)
_cell_length_c 20.0380(2)
_cell_measurement_reflns_used 10578
_cell_measurement_temperature 100(2)
_cell_measurement_theta_max 30.034
_cell_measurement_theta_min 2.910
_cell_volume 3464.18(5)
_computing_cell_refinement 'HKL Scalepack (Otwinowski & Minor 1997)'
_computing_data_collection 'KappaCCD '
_computing_data_reduction 'Denzo and Scalepak (Otwinowski & Minor, 1997)'
_computing_molecular_graphics 'SHELXTL-PLUS (1990)'
_computing_publication_material 'SHELXL-97 (Sheldrick, 1997)'
_computing_structure_refinement 'SHELXL-97 (Sheldrick, 1997)'
_computing_structure_solution 'SIR97(Cascarano al.,Acta Cryst.,1996,A52,C-79)'
_diffrn_ambient_temperature 100(2)
_diffrn_measured_fraction_theta_full 0.998
_diffrn_measured_fraction_theta_max 0.998
_diffrn_measurement_device_type KappaCCD
_diffrn_measurement_method CCD
_diffrn_radiation_monochromator graphite
_diffrn_radiation_source 'fine-focus sealed tube'
_diffrn_radiation_type MoK\a
_diffrn_radiation_wavelength 0.71073
_diffrn_reflns_av_R_equivalents 0.045
_diffrn_reflns_av_sigmaI/netI 0.0296
_diffrn_reflns_limit_h_max 22
_diffrn_reflns_limit_h_min -22
_diffrn_reflns_limit_k_max 15
_diffrn_reflns_limit_k_min -16
_diffrn_reflns_limit_l_max 28
_diffrn_reflns_limit_l_min -28
_diffrn_reflns_number 99333
_diffrn_reflns_theta_full 30.00
_diffrn_reflns_theta_max 30.00
_diffrn_reflns_theta_min 2.96
_exptl_absorpt_coefficient_mu 0.754
_exptl_absorpt_correction_T_max 0.8457
_exptl_absorpt_correction_T_min 0.8054
_exptl_absorpt_correction_type multi-scan
_exptl_absorpt_process_details 'Denzo and Scalepak (Otwinowski & Minor, 1997)'
_exptl_crystal_colour Colourless
_exptl_crystal_density_diffrn 1.533
_exptl_crystal_density_method 'not measured'
_exptl_crystal_description irregular
_exptl_crystal_F_000 1616
_exptl_crystal_size_max 0.30
_exptl_crystal_size_mid 0.28
_exptl_crystal_size_min 0.23
_refine_diff_density_max 0.638
_refine_diff_density_min -0.631
_refine_diff_density_rms 0.066
_refine_ls_extinction_method none
_refine_ls_goodness_of_fit_ref 1.030
_refine_ls_hydrogen_treatment constr
_refine_ls_matrix_type full
_refine_ls_number_parameters 442
_refine_ls_number_reflns 10090
_refine_ls_number_restraints 0
_refine_ls_restrained_S_all 1.030
_refine_ls_R_factor_all 0.0350
_refine_ls_R_factor_gt 0.0259
_refine_ls_shift/su_max 0.002
_refine_ls_shift/su_mean 0.000
_refine_ls_structure_factor_coef Fsqd
_refine_ls_weighting_details 'calc w=1/[\s^2^(Fo^2^)+(0.0290P)^2^+1.4080P] where P=(Fo^2^+2Fc^2^)/3'
_refine_ls_weighting_scheme calc
_refine_ls_wR_factor_gt 0.0605
_refine_ls_wR_factor_ref 0.0636
_reflns_number_gt 8536
_reflns_number_total 10090
_reflns_threshold_expression >2sigma(I)
_cod_data_source_file om050080lsi20050204_083317.cif
_cod_data_source_block compound6
_cod_depositor_comments
;
The following automatic conversions were performed:
'_atom_site_symetry_multiplicity' tag replaced with
'_atom_site_symmetry_multiplicity'.

Automatic conversion script
Id: cif_correct_tags 1440 2010-10-19 06:21:57Z saulius 

The following automatic conversions were performed:

'_symmetry_cell_setting' value 'Monoclinic' changed to 'monoclinic'
according to /home/saulius/struct/CIF-dictionaries/cif_core.dic
dictionary named 'cif_core.dic' version 2.4.1 from 2010-06-29.

Automatic conversion script
Id: cif_fix_values 1715 2011-07-08 13:25:40Z adriana 
;
_cod_original_sg_symbol_H-M 'P 21/c'
_cod_database_code 4075809

loop_
_symmetry_equiv_pos_as_xyz
'x, y, z'
'-x, y+1/2, -z+1/2'
'-x, -y, -z'
'x, -y-1/2, z-1/2'

loop_
_atom_site_label
_atom_site_type_symbol
_atom_site_fract_x
_atom_site_fract_y
_atom_site_fract_z
_atom_site_U_iso_or_equiv
_atom_site_adp_type
_atom_site_occupancy
_atom_site_symmetry_multiplicity
_atom_site_calc_flag
_atom_site_refinement_flags
Pd1 Pd 0.268866(7) 0.422605(9) 0.580724(6) 0.01466(4) Uani 1 1 d .
Cl1 Cl 0.36311(3) 0.39705(3) 0.700528(19) 0.02320(8) Uani 1 1 d .
P1 P 0.26672(2) 0.22657(3) 0.55820(2) 0.01586(7) Uani 1 1 d .
P2 P 0.29654(2) 0.61718(3) 0.59914(2) 0.01522(7) Uani 1 1 d .
F1 F 0.27787(6) 0.50455(9) 0.42648(5) 0.0267(2) Uani 1 1 d .
F2 F -0.01309(7) 0.48842(11) 0.28717(5) 0.0409(3) Uani 1 1 d .
F3 F 0.05785(6) 0.38936(10) 0.51688(5) 0.0322(2) Uani 1 1 d .
N1 N 0.13294(9) 0.49626(12) 0.35651(7) 0.0235(3) Uani 1 1 d .
N2 N 0.02035(9) 0.44029(14) 0.40244(8) 0.0279(3) Uani 1 1 d .
C1 C 0.22621(10) 0.18664(13) 0.46382(8) 0.0193(3) Uani 1 1 d .
C2 C 0.13361(11) 0.18372(14) 0.42357(9) 0.0247(3) Uani 1 1 d .
H2 H 0.0911 0.1951 0.4464 0.030 Uiso 1 1 calc R
C3 C 0.10344(13) 0.16428(15) 0.35036(9) 0.0317(4) Uani 1 1 d .
H3 H 0.0405 0.1631 0.3233 0.038 Uiso 1 1 calc R
C4 C 0.16506(14) 0.14649(15) 0.31650(9) 0.0331(4) Uani 1 1 d .
H4 H 0.1442 0.1326 0.2665 0.040 Uiso 1 1 calc R
C5 C 0.25636(13) 0.14901(14) 0.35542(9) 0.0291(4) Uani 1 1 d .
H5 H 0.2984 0.1370 0.3322 0.035 Uiso 1 1 calc R
C6 C 0.28721(12) 0.16918(13) 0.42891(8) 0.0232(3) Uani 1 1 d .
H6 H 0.3503 0.1711 0.4554 0.028 Uiso 1 1 calc R
C7 C 0.19899(10) 0.14371(13) 0.59764(8) 0.0179(3) Uani 1 1 d .
C8 C 0.15888(11) 0.03951(14) 0.56893(9) 0.0228(3) Uani 1 1 d .
H8 H 0.1647 0.0108 0.5264 0.027 Uiso 1 1 calc R
C9 C 0.11031(11) -0.02217(14) 0.60269(9) 0.0261(3) Uani 1 1 d .
H9 H 0.0825 -0.0926 0.5829 0.031 Uiso 1 1 calc R
C10 C 0.10255(11) 0.01902(14) 0.66516(9) 0.0255(3) Uani 1 1 d .
H10 H 0.0699 -0.0236 0.6883 0.031 Uiso 1 1 calc R
C11 C 0.14227(11) 0.12207(15) 0.69384(9) 0.0248(3) Uani 1 1 d .
H11 H 0.1370 0.1498 0.7368 0.030 Uiso 1 1 calc R
C12 C 0.18987(10) 0.18522(14) 0.66003(8) 0.0214(3) Uani 1 1 d .
H12 H 0.2161 0.2566 0.6794 0.026 Uiso 1 1 calc R
C13 C 0.38019(10) 0.16590(13) 0.59175(8) 0.0194(3) Uani 1 1 d .
C14 C 0.39419(11) 0.04926(15) 0.60594(9) 0.0264(3) Uani 1 1 d .
H14 H 0.3444 0.0005 0.6012 0.032 Uiso 1 1 calc R
C15 C 0.48097(12) 0.00412(18) 0.62702(10) 0.0355(4) Uani 1 1 d .
H15 H 0.4907 -0.0751 0.6377 0.043 Uiso 1 1 calc R
C16 C 0.55333(12) 0.07488(18) 0.63237(10) 0.0359(4) Uani 1 1 d .
H16 H 0.6125 0.0439 0.6463 0.043 Uiso 1 1 calc R
C17 C 0.53957(11) 0.19028(18) 0.61747(9) 0.0321(4) Uani 1 1 d .
H17 H 0.5893 0.2381 0.6205 0.039 Uiso 1 1 calc R
C18 C 0.45337(11) 0.23688(15) 0.59802(9) 0.0250(3) Uani 1 1 d .
H18 H 0.4444 0.3167 0.5890 0.030 Uiso 1 1 calc R
C19 C 0.41694(10) 0.63218(13) 0.61787(8) 0.0175(3) Uani 1 1 d .
C20 C 0.44999(10) 0.61360(14) 0.56267(8) 0.0213(3) Uani 1 1 d .
H20 H 0.4091 0.6030 0.5151 0.026 Uiso 1 1 calc R
C21 C 0.54269(11) 0.61070(15) 0.57753(9) 0.0243(3) Uani 1 1 d .
H21 H 0.5650 0.5997 0.5399 0.029 Uiso 1 1 calc R
C22 C 0.60243(10) 0.62380(14) 0.64711(9) 0.0234(3) Uani 1 1 d .
H22 H 0.6657 0.6206 0.6573 0.028 Uiso 1 1 calc R
C23 C 0.56989(11) 0.64161(14) 0.70192(9) 0.0239(3) Uani 1 1 d .
H23 H 0.6110 0.6514 0.7495 0.029 Uiso 1 1 calc R
C24 C 0.47767(10) 0.64523(13) 0.68760(8) 0.0203(3) Uani 1 1 d .
H24 H 0.4558 0.6566 0.7255 0.024 Uiso 1 1 calc R
C25 C 0.27288(10) 0.68194(13) 0.67289(8) 0.0188(3) Uani 1 1 d .
C26 C 0.30625(12) 0.79064(14) 0.69777(9) 0.0249(3) Uani 1 1 d .
H26 H 0.3456 0.8286 0.6787 0.030 Uiso 1 1 calc R
C27 C 0.28193(13) 0.84312(15) 0.75038(9) 0.0315(4) Uani 1 1 d .
H27 H 0.3054 0.9165 0.7679 0.038 Uiso 1 1 calc R
C28 C 0.22352(13) 0.78842(17) 0.77734(9) 0.0336(4) Uani 1 1 d .
H28 H 0.2066 0.8249 0.8130 0.040 Uiso 1 1 calc R
C29 C 0.18971(12) 0.68124(17) 0.75274(9) 0.0329(4) Uani 1 1 d .
H29 H 0.1496 0.6443 0.7714 0.039 Uiso 1 1 calc R
C30 C 0.21457(11) 0.62716(15) 0.70027(9) 0.0255(3) Uani 1 1 d .
H30 H 0.1917 0.5533 0.6834 0.031 Uiso 1 1 calc R
C31 C 0.23700(10) 0.71443(12) 0.52610(8) 0.0169(3) Uani 1 1 d .
C32 C 0.27868(11) 0.78920(13) 0.49314(8) 0.0212(3) Uani 1 1 d .
H32 H 0.3427 0.7926 0.5088 0.025 Uiso 1 1 calc R
C33 C 0.22612(12) 0.85910(14) 0.43706(9) 0.0251(3) Uani 1 1 d .
H33 H 0.2546 0.9098 0.4146 0.030 Uiso 1 1 calc R
C34 C 0.13281(12) 0.85481(14) 0.41403(9) 0.0259(3) Uani 1 1 d .
H34 H 0.0975 0.9018 0.3754 0.031 Uiso 1 1 calc R
C35 C 0.09068(11) 0.78203(14) 0.44719(8) 0.0235(3) Uani 1 1 d .
H35 H 0.0266 0.7800 0.4318 0.028 Uiso 1 1 calc R
C36 C 0.14240(10) 0.71229(13) 0.50278(8) 0.0209(3) Uani 1 1 d .
H36 H 0.1134 0.6625 0.5253 0.025 Uiso 1 1 calc R
C37 C 0.17778(9) 0.44634(12) 0.48228(8) 0.0165(3) Uani 1 1 d .
C38 C 0.19309(10) 0.48137(13) 0.42178(8) 0.0184(3) Uani 1 1 d .
C39 C 0.05058(11) 0.47432(16) 0.35275(9) 0.0264(3) Uani 1 1 d .
C40 C 0.08645(10) 0.42773(14) 0.46535(8) 0.0214(3) Uani 1 1 d .

loop_
_atom_site_aniso_label
_atom_site_aniso_U_11
_atom_site_aniso_U_22
_atom_site_aniso_U_33
_atom_site_aniso_U_23
_atom_site_aniso_U_13
_atom_site_aniso_U_12
Pd1 0.01631(6) 0.01278(6) 0.01398(6) 0.00036(4) 0.00430(4) -0.00119(4)
Cl1 0.02861(19) 0.01842(18) 0.01671(17) 0.00122(13) 0.00099(14) -0.00299(14)
P1 0.01758(17) 0.01383(17) 0.01524(17) 0.00023(14) 0.00474(13) -0.00123(14)
P2 0.01714(17) 0.01370(17) 0.01536(17) 0.00028(14) 0.00647(13) -0.00070(14)
F1 0.0197(4) 0.0397(6) 0.0224(5) 0.0010(4) 0.0097(4) -0.0042(4)
F2 0.0263(5) 0.0630(8) 0.0228(5) 0.0124(5) -0.0043(4) 0.0024(5)
F3 0.0216(5) 0.0503(7) 0.0269(5) 0.0072(5) 0.0114(4) -0.0056(4)
N1 0.0260(7) 0.0254(7) 0.0180(6) 0.0025(5) 0.0066(5) 0.0005(6)
N2 0.0175(6) 0.0379(8) 0.0253(7) 0.0045(6) 0.0040(5) 0.0025(6)
C1 0.0257(7) 0.0127(7) 0.0176(7) -0.0002(5) 0.0052(6) -0.0029(6)
C2 0.0279(8) 0.0203(8) 0.0226(8) 0.0001(6) 0.0051(6) -0.0064(6)
C3 0.0367(9) 0.0272(9) 0.0226(8) 0.0000(7) 0.0000(7) -0.0139(7)
C4 0.0549(11) 0.0227(8) 0.0174(8) -0.0009(6) 0.0077(7) -0.0143(8)
C5 0.0481(10) 0.0191(8) 0.0229(8) -0.0002(6) 0.0163(7) -0.0032(7)
C6 0.0326(8) 0.0171(7) 0.0209(8) 0.0008(6) 0.0107(6) -0.0013(6)
C7 0.0181(6) 0.0152(7) 0.0202(7) 0.0022(6) 0.0067(5) 0.0002(6)
C8 0.0276(8) 0.0182(7) 0.0249(8) -0.0025(6) 0.0124(6) -0.0026(6)
C9 0.0291(8) 0.0184(8) 0.0329(9) -0.0032(7) 0.0138(7) -0.0064(6)
C10 0.0260(8) 0.0234(8) 0.0310(9) 0.0031(7) 0.0151(7) -0.0018(7)
C11 0.0279(8) 0.0263(8) 0.0236(8) -0.0015(7) 0.0136(6) -0.0014(7)
C12 0.0224(7) 0.0182(7) 0.0235(8) -0.0015(6) 0.0083(6) -0.0032(6)
C13 0.0193(7) 0.0227(8) 0.0155(7) 0.0006(6) 0.0054(5) 0.0017(6)
C14 0.0264(8) 0.0251(8) 0.0278(8) 0.0050(7) 0.0096(6) 0.0039(7)
C15 0.0352(9) 0.0343(10) 0.0366(10) 0.0106(8) 0.0124(8) 0.0152(8)
C16 0.0231(8) 0.0526(13) 0.0304(9) 0.0046(9) 0.0076(7) 0.0136(8)
C17 0.0204(7) 0.0485(12) 0.0264(9) -0.0022(8) 0.0071(6) -0.0032(8)
C18 0.0234(7) 0.0295(9) 0.0221(8) -0.0015(7) 0.0081(6) -0.0022(7)
C19 0.0186(7) 0.0141(7) 0.0206(7) 0.0002(6) 0.0078(5) -0.0021(6)
C20 0.0201(7) 0.0238(8) 0.0193(7) -0.0014(6) 0.0061(6) -0.0009(6)
C21 0.0223(7) 0.0296(9) 0.0233(8) -0.0013(7) 0.0112(6) -0.0012(7)
C22 0.0188(7) 0.0231(8) 0.0279(8) -0.0008(6) 0.0080(6) -0.0033(6)
C23 0.0220(7) 0.0241(8) 0.0220(8) -0.0036(6) 0.0034(6) -0.0028(6)
C24 0.0230(7) 0.0194(7) 0.0186(7) -0.0019(6) 0.0077(6) -0.0026(6)
C25 0.0220(7) 0.0182(7) 0.0163(7) 0.0007(6) 0.0069(5) 0.0039(6)
C26 0.0348(9) 0.0176(7) 0.0231(8) 0.0005(6) 0.0115(7) 0.0027(7)
C27 0.0452(10) 0.0202(8) 0.0274(9) -0.0034(7) 0.0108(8) 0.0088(7)
C28 0.0390(10) 0.0390(10) 0.0244(8) -0.0037(8) 0.0133(7) 0.0150(8)
C29 0.0328(9) 0.0459(11) 0.0244(9) -0.0030(8) 0.0157(7) 0.0014(8)
C30 0.0261(8) 0.0297(9) 0.0228(8) -0.0027(7) 0.0115(6) -0.0014(7)
C31 0.0224(7) 0.0125(6) 0.0158(7) -0.0013(5) 0.0067(5) 0.0011(5)
C32 0.0276(8) 0.0167(7) 0.0207(7) -0.0008(6) 0.0105(6) -0.0009(6)
C33 0.0387(9) 0.0173(8) 0.0222(8) 0.0026(6) 0.0145(7) 0.0001(7)
C34 0.0365(9) 0.0196(8) 0.0209(8) 0.0024(6) 0.0096(7) 0.0083(7)
C35 0.0249(7) 0.0215(8) 0.0227(8) 0.0000(6) 0.0068(6) 0.0058(6)
C36 0.0234(7) 0.0178(7) 0.0222(7) 0.0012(6) 0.0091(6) 0.0014(6)
C37 0.0175(6) 0.0144(7) 0.0167(7) -0.0004(5) 0.0049(5) 0.0010(5)
C38 0.0184(7) 0.0172(7) 0.0213(7) -0.0019(6) 0.0093(6) -0.0008(6)
C39 0.0218(7) 0.0326(9) 0.0197(8) 0.0051(7) 0.0010(6) 0.0044(7)
C40 0.0199(7) 0.0246(8) 0.0212(7) 0.0029(6) 0.0091(6) 0.0004(6)

loop_
_atom_type_symbol
_atom_type_description
_atom_type_scat_dispersion_real
_atom_type_scat_dispersion_imag
_atom_type_scat_source
C C 0.0033 0.0016 'International Tables Vol C Tables 4.2.6.8 and 6.1.1.4'
H H 0.0000 0.0000 'International Tables Vol C Tables 4.2.6.8 and 6.1.1.4'
Cl Cl 0.1484 0.1585 'International Tables Vol C Tables 4.2.6.8 and 6.1.1.4'
F F 0.0171 0.0103 'International Tables Vol C Tables 4.2.6.8 and 6.1.1.4'
N N 0.0061 0.0033 'International Tables Vol C Tables 4.2.6.8 and 6.1.1.4'
P P 0.1023 0.0942 'International Tables Vol C Tables 4.2.6.8 and 6.1.1.4'
Pd Pd -0.9988 1.0072 'International Tables Vol C Tables 4.2.6.8 and 6.1.1.4'

loop_
_geom_angle_atom_site_label_1
_geom_angle_atom_site_label_2
_geom_angle_atom_site_label_3
_geom_angle
C37 Pd1 P2 92.85(4)
C37 Pd1 P1 89.42(4)
P2 Pd1 P1 169.109(14)
C37 Pd1 Cl1 173.99(4)
P2 Pd1 Cl1 86.962(14)
P1 Pd1 Cl1 91.888(14)
C7 P1 C13 106.91(7)
C7 P1 C1 105.67(7)
C13 P1 C1 102.53(7)
C7 P1 Pd1 114.04(5)
C13 P1 Pd1 111.48(5)
C1 P1 Pd1 115.25(5)
C25 P2 C19 107.46(7)
C25 P2 C31 101.25(7)
C19 P2 C31 108.00(7)
C25 P2 Pd1 117.08(5)
C19 P2 Pd1 104.61(5)
C31 P2 Pd1 117.90(5)
C39 N1 C38 112.48(13)
C39 N2 C40 112.03(14)
C6 C1 C2 118.66(14)
C6 C1 P1 120.40(12)
C2 C1 P1 120.66(12)
C3 C2 C1 120.38(16)
C3 C2 H2 119.8
C1 C2 H2 119.8
C2 C3 C4 120.23(17)
C2 C3 H3 119.9
C4 C3 H3 119.9
C5 C4 C3 120.03(16)
C5 C4 H4 120.0
C3 C4 H4 120.0
C4 C5 C6 120.09(16)
C4 C5 H5 120.0
C6 C5 H5 120.0
C5 C6 C1 120.61(16)
C5 C6 H6 119.7
C1 C6 H6 119.7
C12 C7 C8 119.54(14)
C12 C7 P1 118.05(11)
C8 C7 P1 122.38(11)
C9 C8 C7 119.94(15)
C9 C8 H8 120.0
C7 C8 H8 120.0
C10 C9 C8 120.13(15)
C10 C9 H9 119.9
C8 C9 H9 119.9
C11 C10 C9 120.13(15)
C11 C10 H10 119.9
C9 C10 H10 119.9
C10 C11 C12 120.25(15)
C10 C11 H11 119.9
C12 C11 H11 119.9
C11 C12 C7 120.00(14)
C11 C12 H12 120.0
C7 C12 H12 120.0
C14 C13 C18 119.75(15)
C14 C13 P1 121.28(12)
C18 C13 P1 118.79(12)
C15 C14 C13 120.04(17)
C15 C14 H14 120.0
C13 C14 H14 120.0
C16 C15 C14 119.94(18)
C16 C15 H15 120.0
C14 C15 H15 120.0
C17 C16 C15 120.17(16)
C17 C16 H16 119.9
C15 C16 H16 119.9
C16 C17 C18 120.38(17)
C16 C17 H17 119.8
C18 C17 H17 119.8
C17 C18 C13 119.68(17)
C17 C18 H18 120.2
C13 C18 H18 120.2
C24 C19 C20 119.32(14)
C24 C19 P2 121.03(11)
C20 C19 P2 119.00(11)
C21 C20 C19 120.03(14)
C21 C20 H20 120.0
C19 C20 H20 120.0
C22 C21 C20 120.11(15)
C22 C21 H21 119.9
C20 C21 H21 119.9
C21 C22 C23 119.97(15)
C21 C22 H22 120.0
C23 C22 H22 120.0
C22 C23 C24 120.34(15)
C22 C23 H23 119.8
C24 C23 H23 119.8
C23 C24 C19 120.22(14)
C23 C24 H24 119.9
C19 C24 H24 119.9
C30 C25 C26 119.88(14)
C30 C25 P2 119.41(12)
C26 C25 P2 120.46(12)
C27 C26 C25 119.97(16)
C27 C26 H26 120.0
C25 C26 H26 120.0
C28 C27 C26 119.97(17)
C28 C27 H27 120.0
C26 C27 H27 120.0
C29 C28 C27 120.49(16)
C29 C28 H28 119.8
C27 C28 H28 119.8
C28 C29 C30 119.96(17)
C28 C29 H29 120.0
C30 C29 H29 120.0
C25 C30 C29 119.73(16)
C25 C30 H30 120.1
C29 C30 H30 120.1
C32 C31 C36 119.01(14)
C32 C31 P2 124.88(12)
C36 C31 P2 116.12(11)
C31 C32 C33 119.92(15)
C31 C32 H32 120.0
C33 C32 H32 120.0
C34 C33 C32 120.35(15)
C34 C33 H33 119.8
C32 C33 H33 119.8
C33 C34 C35 120.19(15)
C33 C34 H34 119.9
C35 C34 H34 119.9
C36 C35 C34 119.77(15)
C36 C35 H35 120.1
C34 C35 H35 120.1
C35 C36 C31 120.75(14)
C35 C36 H36 119.6
C31 C36 H36 119.6
C38 C37 C40 109.25(13)
C38 C37 Pd1 127.88(11)
C40 C37 Pd1 122.87(11)
N1 C38 F1 113.06(13)
N1 C38 C37 127.91(14)
F1 C38 C37 119.03(13)
N1 C39 N2 130.19(15)
N1 C39 F2 114.57(14)
N2 C39 F2 115.24(14)
N2 C40 F3 113.40(13)
N2 C40 C37 128.14(14)
F3 C40 C37 118.44(13)

loop_
_geom_bond_atom_site_label_1
_geom_bond_atom_site_label_2
_geom_bond_distance
Pd1 C37 2.0032(14)
Pd1 P2 2.3184(4)
Pd1 P1 2.3310(4)
Pd1 Cl1 2.3483(4)
P1 C7 1.8228(15)
P1 C13 1.8235(15)
P1 C1 1.8265(15)
P2 C25 1.8150(15)
P2 C19 1.8175(15)
P2 C31 1.8257(15)
F1 C38 1.3413(17)
F2 C39 1.3501(18)
F3 C40 1.3446(18)
N1 C39 1.306(2)
N1 C38 1.325(2)
N2 C39 1.312(2)
N2 C40 1.328(2)
C1 C6 1.397(2)
C1 C2 1.400(2)
C2 C3 1.389(2)
C2 H2 0.9500
C3 C4 1.390(3)
C3 H3 0.9500
C4 C5 1.377(3)
C4 H4 0.9500
C5 C6 1.395(2)
C5 H5 0.9500
C6 H6 0.9500
C7 C12 1.396(2)
C7 C8 1.398(2)
C8 C9 1.394(2)
C8 H8 0.9500
C9 C10 1.387(2)
C9 H9 0.9500
C10 C11 1.384(2)
C10 H10 0.9500
C11 C12 1.392(2)
C11 H11 0.9500
C12 H12 0.9500
C13 C14 1.393(2)
C13 C18 1.395(2)
C14 C15 1.391(2)
C14 H14 0.9500
C15 C16 1.387(3)
C15 H15 0.9500
C16 C17 1.381(3)
C16 H16 0.9500
C17 C18 1.391(2)
C17 H17 0.9500
C18 H18 0.9500
C19 C24 1.392(2)
C19 C20 1.400(2)
C20 C21 1.392(2)
C20 H20 0.9500
C21 C22 1.385(2)
C21 H21 0.9500
C22 C23 1.386(2)
C22 H22 0.9500
C23 C24 1.387(2)
C23 H23 0.9500
C24 H24 0.9500
C25 C30 1.389(2)
C25 C26 1.397(2)
C26 C27 1.388(2)
C26 H26 0.9500
C27 C28 1.384(3)
C27 H27 0.9500
C28 C29 1.381(3)
C28 H28 0.9500
C29 C30 1.399(2)
C29 H29 0.9500
C30 H30 0.9500
C31 C32 1.396(2)
C31 C36 1.403(2)
C32 C33 1.397(2)
C32 H32 0.9500
C33 C34 1.384(2)
C33 H33 0.9500
C34 C35 1.389(2)
C34 H34 0.9500
C35 C36 1.386(2)
C35 H35 0.9500
C36 H36 0.9500
C37 C38 1.381(2)
C37 C40 1.381(2)
